data_1565152
loop_
_publ_author_name
'Wang, Lele'
'Han, Hua-Bin'
'Gu, Lijie'
'Zhang, Wenjing'
'Zhao, Junwei'
'Wang, Qi-Lin'

_publ_section_title
;
 Skeletal remodeling of chalcone-based pyridinium salts to access
 isoindoline polycycles and their bridged derivatives
;
_journal_name_full 'Chemical Science'
_journal_paper_doi 10.1039/D1SC05741C
_journal_year 2021
_chemical_formula_moiety 'C26 H24 N2 O3'
_chemical_formula_sum 'C26 H24 N2 O3'
_chemical_formula_weight 412.47
_space_group_crystal_system monoclinic
_space_group_IT_number 14
_space_group_name_Hall '-P 2yn'
_space_group_name_H-M_alt 'P 1 21/n 1'
_atom_sites_solution_hydrogens geom
_audit_update_record
;
2021-05-28 deposited with the CCDC.	2021-11-08 downloaded from the CCDC.
;
_cell_angle_alpha 90
_cell_angle_beta 94.064(2)
_cell_angle_gamma 90
_cell_formula_units_Z 4
_cell_length_a 11.8952(8)
_cell_length_b 8.6715(6)
_cell_length_c 21.1913(13)
_cell_measurement_reflns_used 9896
_cell_measurement_temperature 100.(2)
_cell_measurement_theta_max 72.4441
_cell_measurement_theta_min 4.1415
_cell_volume 2180.4(2)
_computing_cell_refinement 'SAINT V8.38A (Bruker AXS Inc., 2017)'
_computing_data_collection 'Bruker Instrument Service vV6.2.9'
_computing_data_reduction 'SAINT V8.38A (Bruker AXS Inc., 2017)'
_computing_molecular_graphics 'shelXle (C.B. Huebschle, rev 882)'
_computing_structure_refinement 'SHELXL-2017/1 (Sheldrick, 2017)'
_computing_structure_solution 'SHELXT 2014/5 (Sheldrick, 2014)'
_diffrn_ambient_temperature 100.(2)
_diffrn_detector_area_resol_mean 7.3910
_diffrn_measured_fraction_theta_full 0.996
_diffrn_measured_fraction_theta_max 0.996
_diffrn_measurement_device_type 'Bruker D8 QUEST PHOTON II'
_diffrn_radiation_monochromator 'Helixos MX multilayer Optic'
_diffrn_radiation_type 'Cu K\a'
_diffrn_radiation_wavelength 1.54178
_diffrn_reflns_av_R_equivalents 0.0828
_diffrn_reflns_av_unetI/netI 0.0615
_diffrn_reflns_limit_h_max 14
_diffrn_reflns_limit_h_min -14
_diffrn_reflns_limit_k_max 8
_diffrn_reflns_limit_k_min -10
_diffrn_reflns_limit_l_max 26
_diffrn_reflns_limit_l_min -26
_diffrn_reflns_number 21965
_diffrn_reflns_theta_full 72.52
_diffrn_reflns_theta_max 72.52
_diffrn_reflns_theta_min 4.14
_diffrn_source 'Ius Diamond'
_diffrn_source_type Microfocus
_exptl_absorpt_coefficient_mu 0.662
_exptl_absorpt_correction_T_max 0.94
_exptl_absorpt_correction_T_min 0.43
_exptl_absorpt_correction_type multi-scan
_exptl_absorpt_process_details
;
SADABS-2016/2 - Bruker AXS area detector scaling and absorption correction
;
_exptl_crystal_colour 'clear light colourless'
_exptl_crystal_density_diffrn 1.257
_exptl_crystal_density_method 'not measured'
_exptl_crystal_description plate
_exptl_crystal_F_000 872
_exptl_crystal_size_max 0.600
_exptl_crystal_size_mid 0.430
_exptl_crystal_size_min 0.100
_refine_diff_density_max 0.415
_refine_diff_density_min -0.384
_refine_ls_extinction_method none
_refine_ls_goodness_of_fit_ref 1.072
_refine_ls_hydrogen_treatment constr
_refine_ls_matrix_type full
_refine_ls_number_parameters 281
_refine_ls_number_reflns 4310
_refine_ls_number_restraints 0
_refine_ls_restrained_S_all 1.072
_refine_ls_R_factor_all 0.0817
_refine_ls_R_factor_gt 0.0738
_refine_ls_shift/su_max 0.000
_refine_ls_shift/su_mean 0.000
_refine_ls_structure_factor_coef Fsqd
_refine_ls_weighting_details 'w=1/[\s^2^(Fo^2^)+(0.1537P)^2^+0.3407P] where P=(Fo^2^+2Fc^2^)/3'
_refine_ls_weighting_scheme calc
_refine_ls_wR_factor_gt 0.2043
_refine_ls_wR_factor_ref 0.2161
_reflns_number_gt 3685
_reflns_number_total 4310
_reflns_threshold_expression 'I > 2\s(I)'
_cod_data_source_file d1sc05741c2.cif
_cod_data_source_block hd_wql34
_cod_depositor_comments
;
The following automatic conversions were performed:

data item '_exptl_absorpt_correction_type' value 'Multi-Scan' was
changed to 'multi-scan' in accordance with the
/home/data/users/saulius/crontab/automatic-downloads/rss-feeds/RSC/lib/dictionaries/cif_core.dic
dictionary named 'cif_core.dic' version 2.4.2 last updated on
2011-04-26.

Automatic conversion script
Id: cif_fix_values 7556 2019-12-06 15:28:31Z antanas 
;
_cod_database_code 1565152

loop_
_space_group_symop_operation_xyz
'x, y, z'
'-x+1/2, y+1/2, -z+1/2'
'-x, -y, -z'
'x-1/2, -y-1/2, z-1/2'

loop_
_atom_site_type_symbol
_atom_site_label
_atom_site_fract_x
_atom_site_fract_y
_atom_site_fract_z
_atom_site_U_iso_or_equiv
_atom_site_adp_type
_atom_site_calc_flag
_atom_site_refinement_flags_adp
_atom_site_refinement_flags_occupancy
_atom_site_refinement_flags_posn
_atom_site_occupancy
_atom_site_disorder_assembly
_atom_site_disorder_group
O O1 0.67648(14) 0.62278(19) 0.76482(7) 0.0458(4) Uani d . . . 1 . .
O O2 0.07823(13) 0.82441(16) 0.61041(6) 0.0375(4) Uani d . . . 1 . .
O O3 0.66820(17) 0.5182(2) 0.66841(8) 0.0608(5) Uani d . . . 1 . .
N N1 0.22901(15) 0.49422(19) 0.49927(7) 0.0353(4) Uani d . . . 1 . .
N N2 0.54035(17) 0.8208(2) 0.46963(8) 0.0446(4) Uani d . . . 1 . .
C C1 0.17792(19) 0.7217(2) 0.83879(8) 0.0394(5) Uani d . . . 1 . .
H H1 0.183817 0.719476 0.88372 0.047 Uiso calc U . R 1 . .
C C2 0.26058(19) 0.6535(2) 0.80550(8) 0.0387(5) Uani d . . . 1 . .
H H18 0.323487 0.605537 0.827611 0.046 Uiso calc U . R 1 . .
C C3 0.25174(17) 0.6549(2) 0.73963(8) 0.0353(4) Uani d . . . 1 . .
H H15 0.307497 0.605325 0.716881 0.042 Uiso calc U . R 1 . .
C C4 0.16125(16) 0.7290(2) 0.70696(8) 0.0318(4) Uani d . . . 1 . .
C C5 0.15078(16) 0.7420(2) 0.63651(8) 0.0306(4) Uani d . . . 1 . .
C C6 0.22942(16) 0.6559(2) 0.59513(8) 0.0301(4) Uani d . . . 1 . .
H H6 0.276059 0.580154 0.621151 0.036 Uiso calc U . R 1 . .
C C7 0.30684(16) 0.7741(2) 0.56416(8) 0.0319(4) Uani d . . . 1 . .
H H19 0.258963 0.861792 0.547386 0.038 Uiso calc U . R 1 . .
C C8 0.39744(17) 0.8394(2) 0.61319(8) 0.0334(4) Uani d . . . 1 . .
H H5 0.433215 0.930117 0.594513 0.04 Uiso calc U . R 1 . .
H H20 0.359757 0.875399 0.650688 0.04 Uiso calc U . R 1 . .
C C9 0.48737(17) 0.7269(2) 0.63436(8) 0.0353(4) Uani d . . . 1 . .
H H21 0.513121 0.659726 0.603023 0.042 Uiso calc U . R 1 . .
C C10 0.53494(17) 0.7112(2) 0.69262(9) 0.0355(4) Uani d . . . 1 . .
H H22 0.506551 0.768102 0.726356 0.043 Uiso calc U . R 1 . .
C C11 0.63175(18) 0.6060(2) 0.70544(9) 0.0386(5) Uani d . . . 1 . .
C C12 0.7782(2) 0.5359(3) 0.78181(12) 0.0579(7) Uani d . . . 1 . .
H H23 0.836997 0.560916 0.752592 0.069 Uiso calc U . R 1 . .
H H24 0.762575 0.423905 0.779109 0.069 Uiso calc U . R 1 . .
C C13 0.8176(3) 0.5792(4) 0.84815(12) 0.0626(7) Uani d . . . 1 . .
H H3 0.823415 0.691644 0.851516 0.094 Uiso calc U . R 1 . .
H H4 0.891536 0.532794 0.859023 0.094 Uiso calc U . R 1 . .
H H2 0.763458 0.541387 0.877336 0.094 Uiso calc U . R 1 . .
C C14 0.15656(16) 0.5711(2) 0.54283(8) 0.0317(4) Uani d . . . 1 . .
H H14 0.106737 0.646999 0.518871 0.038 Uiso calc U . R 1 . .
C C15 0.08668(16) 0.4392(2) 0.56413(8) 0.0333(4) Uani d . . . 1 . .
C C16 0.00400(17) 0.4392(2) 0.60746(8) 0.0354(4) Uani d . . . 1 . .
H H13 -0.014395 0.531501 0.628546 0.042 Uiso calc U . R 1 . .
C C17 -0.05121(19) 0.3023(2) 0.61942(9) 0.0406(5) Uani d . . . 1 . .
H H12 -0.10857 0.301241 0.648416 0.049 Uiso calc U . R 1 . .
C C18 -0.0230(2) 0.1661(2) 0.58913(10) 0.0435(5) Uani d . . . 1 . .
H H7 -0.060037 0.072651 0.598431 0.052 Uiso calc U . R 1 . .
C C19 0.05882(19) 0.1662(2) 0.54553(10) 0.0412(5) Uani d . . . 1 . .
H H8 0.077937 0.073683 0.524791 0.049 Uiso calc U . R 1 . .
C C20 0.11212(17) 0.3040(2) 0.53281(8) 0.0360(4) Uani d . . . 1 . .
C C21 0.19860(18) 0.3329(2) 0.48585(9) 0.0377(5) Uani d . . . 1 . .
H H10 0.26444 0.263688 0.493221 0.045 Uiso calc U . R 1 . .
H H9 0.166187 0.319805 0.441844 0.045 Uiso calc U . R 1 . .
C C22 0.32271(17) 0.5636(2) 0.48259(8) 0.0358(4) Uani d . . . 1 . .
H H11 0.364484 0.516714 0.451168 0.043 Uiso calc U . R 1 . .
C C23 0.36074(17) 0.6991(2) 0.50887(8) 0.0342(4) Uani d . . . 1 . .
C C24 0.45949(18) 0.7661(2) 0.48632(8) 0.0374(5) Uani d . . . 1 . .
C C25 0.08647(19) 0.7933(2) 0.80685(9) 0.0411(5) Uani d . . . 1 . .
H H16 0.02948 0.839232 0.829858 0.049 Uiso calc U . R 1 . .
C C26 0.07832(18) 0.7979(2) 0.74103(9) 0.0373(4) Uani d . . . 1 . .
H H17 0.016109 0.848046 0.719183 0.045 Uiso calc U . R 1 . .

loop_
_atom_site_aniso_label
_atom_site_aniso_U_11
_atom_site_aniso_U_22
_atom_site_aniso_U_33
_atom_site_aniso_U_12
_atom_site_aniso_U_13
_atom_site_aniso_U_23
O1 0.0569(9) 0.0523(9) 0.0267(7) 0.0164(7) -0.0079(6) -0.0105(6)
O2 0.0511(8) 0.0359(7) 0.0254(6) 0.0071(6) 0.0029(5) 0.0010(5)
O3 0.0719(11) 0.0750(12) 0.0335(8) 0.0309(9) -0.0090(7) -0.0202(8)
N1 0.0491(9) 0.0359(8) 0.0211(7) 0.0008(7) 0.0048(6) -0.0054(6)
N2 0.0529(11) 0.0503(10) 0.0315(8) 0.0006(8) 0.0102(7) 0.0071(7)
C1 0.0598(12) 0.0396(10) 0.0193(8) -0.0094(8) 0.0066(8) -0.0015(7)
C2 0.0516(11) 0.0436(10) 0.0208(9) -0.0026(8) 0.0018(7) 0.0022(7)
C3 0.0465(10) 0.0386(10) 0.0210(8) -0.0007(7) 0.0050(7) 0.0001(7)
C4 0.0447(10) 0.0290(8) 0.0220(8) -0.0045(7) 0.0053(7) -0.0015(6)
C5 0.0429(10) 0.0276(8) 0.0216(8) -0.0005(7) 0.0044(7) -0.0005(6)
C6 0.0426(9) 0.0319(9) 0.0158(7) 0.0010(7) 0.0027(6) -0.0004(6)
C7 0.0431(10) 0.0340(9) 0.0186(7) 0.0023(7) 0.0033(7) 0.0020(6)
C8 0.0439(10) 0.0326(9) 0.0240(8) -0.0014(7) 0.0042(7) 0.0001(7)
C9 0.0457(10) 0.0376(10) 0.0229(8) 0.0007(7) 0.0046(7) -0.0031(7)
C10 0.0458(10) 0.0367(9) 0.0240(8) 0.0009(7) 0.0034(7) -0.0036(7)
C11 0.0503(11) 0.0403(10) 0.0246(8) 0.0031(8) -0.0009(7) -0.0066(7)
C12 0.0653(15) 0.0631(15) 0.0426(12) 0.0270(12) -0.0146(11) -0.0189(11)
C13 0.0683(16) 0.0734(17) 0.0430(13) 0.0258(13) -0.0181(11) -0.0151(12)
C14 0.0438(10) 0.0332(9) 0.0182(7) 0.0022(7) 0.0018(7) -0.0014(6)
C15 0.0442(10) 0.0330(9) 0.0220(8) 0.0005(7) -0.0032(7) 0.0008(7)
C16 0.0480(10) 0.0359(10) 0.0219(8) -0.0015(7) 0.0005(7) 0.0019(7)
C17 0.0513(11) 0.0435(11) 0.0262(8) -0.0052(8) -0.0018(8) 0.0070(8)
C18 0.0561(12) 0.0346(10) 0.0381(10) -0.0068(8) -0.0085(9) 0.0086(8)
C19 0.0528(12) 0.0323(9) 0.0369(10) 0.0025(8) -0.0085(8) -0.0013(7)
C20 0.0464(10) 0.0352(9) 0.0252(8) 0.0035(7) -0.0057(7) -0.0008(7)
C21 0.0509(11) 0.0363(10) 0.0255(8) 0.0018(8) -0.0011(8) -0.0081(7)
C22 0.0468(10) 0.0422(10) 0.0186(7) 0.0043(8) 0.0035(7) -0.0008(7)
C23 0.0448(10) 0.0394(10) 0.0188(8) 0.0032(7) 0.0052(7) 0.0024(7)
C24 0.0494(11) 0.0416(10) 0.0218(8) 0.0035(8) 0.0056(7) 0.0044(7)
C25 0.0549(12) 0.0421(11) 0.0278(9) -0.0016(9) 0.0140(8) -0.0031(8)
C26 0.0498(11) 0.0368(10) 0.0260(9) 0.0004(8) 0.0076(7) -0.0005(7)

loop_
_atom_type_symbol
_atom_type_description
_atom_type_scat_dispersion_real
_atom_type_scat_dispersion_imag
_atom_type_scat_source
C C 0.0181 0.0091 'International Tables Vol C Tables 4.2.6.8 and 6.1.1.4'
H H 0.0000 0.0000 'International Tables Vol C Tables 4.2.6.8 and 6.1.1.4'
N N 0.0311 0.0180 'International Tables Vol C Tables 4.2.6.8 and 6.1.1.4'
O O 0.0492 0.0322 'International Tables Vol C Tables 4.2.6.8 and 6.1.1.4'

loop_
_geom_angle_atom_site_label_1
_geom_angle_atom_site_label_2
_geom_angle_atom_site_label_3
_geom_angle_site_symmetry_1
_geom_angle_site_symmetry_3
_geom_angle
_geom_angle_publ_flag
C11 O1 C12 . . 116.51(16) ?
C22 N1 C14 . . 120.02(16) ?
C22 N1 C21 . . 125.22(16) ?
C14 N1 C21 . . 114.04(16) ?
C2 C1 C25 . . 120.28(17) ?
C2 C1 H1 . . 119.9 ?
C25 C1 H1 . . 119.9 ?
C1 C2 C3 . . 120.10(19) ?
C1 C2 H18 . . 120.0 ?
C3 C2 H18 . . 120.0 ?
C2 C3 C4 . . 120.17(18) ?
C2 C3 H15 . . 119.9 ?
C4 C3 H15 . . 119.9 ?
C3 C4 C26 . . 119.26(16) ?
C3 C4 C5 . . 122.52(17) ?
C26 C4 C5 . . 118.19(17) ?
O2 C5 C4 . . 120.17(16) ?
O2 C5 C6 . . 117.97(15) ?
C4 C5 C6 . . 121.86(16) ?
C5 C6 C14 . . 108.08(15) ?
C5 C6 C7 . . 109.07(14) ?
C14 C6 C7 . . 109.29(13) ?
C5 C6 H6 . . 110.1 ?
C14 C6 H6 . . 110.1 ?
C7 C6 H6 . . 110.1 ?
C23 C7 C8 . . 111.20(16) ?
C23 C7 C6 . . 109.75(15) ?
C8 C7 C6 . . 111.25(14) ?
C23 C7 H19 . . 108.2 ?
C8 C7 H19 . . 108.2 ?
C6 C7 H19 . . 108.2 ?
C9 C8 C7 . . 114.31(15) ?
C9 C8 H5 . . 108.7 ?
C7 C8 H5 . . 108.7 ?
C9 C8 H20 . . 108.7 ?
C7 C8 H20 . . 108.7 ?
H5 C8 H20 . . 107.6 ?
C10 C9 C8 . . 126.50(17) ?
C10 C9 H21 . . 116.7 ?
C8 C9 H21 . . 116.7 ?
C9 C10 C11 . . 120.56(17) ?
C9 C10 H22 . . 119.7 ?
C11 C10 H22 . . 119.7 ?
O3 C11 O1 . . 123.17(19) ?
O3 C11 C10 . . 125.85(18) ?
O1 C11 C10 . . 110.97(16) ?
O1 C12 C13 . . 107.63(18) ?
O1 C12 H23 . . 110.2 ?
C13 C12 H23 . . 110.2 ?
O1 C12 H24 . . 110.2 ?
C13 C12 H24 . . 110.2 ?
H23 C12 H24 . . 108.5 ?
C12 C13 H3 . . 109.5 ?
C12 C13 H4 . . 109.5 ?
H3 C13 H4 . . 109.5 ?
C12 C13 H2 . . 109.5 ?
H3 C13 H2 . . 109.5 ?
H4 C13 H2 . . 109.5 ?
N1 C14 C15 . . 101.87(15) ?
N1 C14 C6 . . 110.08(15) ?
C15 C14 C6 . . 116.20(14) ?
N1 C14 H14 . . 109.5 ?
C15 C14 H14 . . 109.5 ?
C6 C14 H14 . . 109.5 ?
C20 C15 C16 . . 120.13(18) ?
C20 C15 C14 . . 110.77(17) ?
C16 C15 C14 . . 129.09(17) ?
C17 C16 C15 . . 119.08(19) ?
C17 C16 H13 . . 120.5 ?
C15 C16 H13 . . 120.5 ?
C16 C17 C18 . . 120.4(2) ?
C16 C17 H12 . . 119.8 ?
C18 C17 H12 . . 119.8 ?
C19 C18 C17 . . 120.56(19) ?
C19 C18 H7 . . 119.7 ?
C17 C18 H7 . . 119.7 ?
C20 C19 C18 . . 118.74(19) ?
C20 C19 H8 . . 120.6 ?
C18 C19 H8 . . 120.6 ?
C19 C20 C15 . . 121.0(2) ?
C19 C20 C21 . . 128.02(19) ?
C15 C20 C21 . . 110.96(17) ?
N1 C21 C20 . . 101.62(15) ?
N1 C21 H10 . . 111.4 ?
C20 C21 H10 . . 111.4 ?
N1 C21 H9 . . 111.4 ?
C20 C21 H9 . . 111.4 ?
H10 C21 H9 . . 109.3 ?
N1 C22 C23 . . 122.60(17) ?
N1 C22 H11 . . 118.7 ?
C23 C22 H11 . . 118.7 ?
C22 C23 C24 . . 118.20(17) ?
C22 C23 C7 . . 122.51(18) ?
C24 C23 C7 . . 119.14(17) ?
N2 C24 C23 . . 178.3(2) ?
C1 C25 C26 . . 119.89(19) ?
C1 C25 H16 . . 120.1 ?
C26 C25 H16 . . 120.1 ?
C25 C26 C4 . . 120.3(2) ?
C25 C26 H17 . . 119.9 ?
C4 C26 H17 . . 119.9 ?

loop_
_geom_bond_atom_site_label_1
_geom_bond_atom_site_label_2
_geom_bond_site_symmetry_2
_geom_bond_distance
_geom_bond_publ_flag
O1 C11 . 1.339(2) ?
O1 C12 . 1.449(3) ?
O2 C5 . 1.222(2) ?
O3 C11 . 1.196(3) ?
N1 C22 . 1.336(3) ?
N1 C14 . 1.467(2) ?
N1 C21 . 1.468(3) ?
N2 C24 . 1.150(3) ?
C1 C2 . 1.383(3) ?
C1 C25 . 1.387(3) ?
C1 H1 . 0.95 ?
C2 C3 . 1.392(2) ?
C2 H18 . 0.95 ?
C3 C4 . 1.395(3) ?
C3 H15 . 0.95 ?
C4 C26 . 1.397(3) ?
C4 C5 . 1.494(2) ?
C5 C6 . 1.522(2) ?
C6 C14 . 1.544(2) ?
C6 C7 . 1.554(2) ?
C6 H6 . 1.0 ?
C7 C23 . 1.521(2) ?
C7 C8 . 1.550(3) ?
C7 H19 . 1.0 ?
C8 C9 . 1.493(3) ?
C8 H5 . 0.99 ?
C8 H20 . 0.99 ?
C9 C10 . 1.328(3) ?
C9 H21 . 0.95 ?
C10 C11 . 1.479(3) ?
C10 H22 . 0.95 ?
C12 C13 . 1.498(3) ?
C12 H23 . 0.99 ?
C12 H24 . 0.99 ?
C13 H3 . 0.98 ?
C13 H4 . 0.98 ?
C13 H2 . 0.98 ?
C14 C15 . 1.502(3) ?
C14 H14 . 1.0 ?
C15 C20 . 1.392(3) ?
C15 C16 . 1.392(3) ?
C16 C17 . 1.389(3) ?
C16 H13 . 0.95 ?
C17 C18 . 1.396(3) ?
C17 H12 . 0.95 ?
C18 C19 . 1.389(3) ?
C18 H7 . 0.95 ?
C19 C20 . 1.388(3) ?
C19 H8 . 0.95 ?
C20 C21 . 1.502(3) ?
C21 H10 . 0.99 ?
C21 H9 . 0.99 ?
C22 C23 . 1.364(3) ?
C22 H11 . 0.95 ?
C23 C24 . 1.423(3) ?
C25 C26 . 1.392(3) ?
C25 H16 . 0.95 ?
C26 H17 . 0.95 ?

loop_
_geom_hbond_atom_site_label_D
_geom_hbond_atom_site_label_H
_geom_hbond_atom_site_label_A
_geom_hbond_site_symmetry_A
_geom_hbond_distance_DH
_geom_hbond_distance_HA
_geom_hbond_distance_DA
_geom_hbond_angle_DHA
_geom_hbond_publ_flag
C21 H10 N2 3_666 0.99 2.51 3.449(3) 158.6 ?
C22 H11 O3 3_666 0.95 2.55 3.287(2) 134.1 ?

loop_
_geom_torsion_atom_site_label_1
_geom_torsion_atom_site_label_2
_geom_torsion_atom_site_label_3
_geom_torsion_atom_site_label_4
_geom_torsion_site_symmetry_1
_geom_torsion_site_symmetry_2
_geom_torsion_site_symmetry_3
_geom_torsion_site_symmetry_4
_geom_torsion
_geom_torsion_publ_flag
C25 C1 C2 C3 . . . . -0.7(3) ?
C1 C2 C3 C4 . . . . 1.9(3) ?
C2 C3 C4 C26 . . . . -1.7(3) ?
C2 C3 C4 C5 . . . . 176.48(18) ?
C3 C4 C5 O2 . . . . -170.60(18) ?
C26 C4 C5 O2 . . . . 7.6(3) ?
C3 C4 C5 C6 . . . . 8.7(3) ?
C26 C4 C5 C6 . . . . -173.06(17) ?
O2 C5 C6 C14 . . . . -50.5(2) ?
C4 C5 C6 C14 . . . . 130.15(17) ?
O2 C5 C6 C7 . . . . 68.2(2) ?
C4 C5 C6 C7 . . . . -111.12(18) ?
C5 C6 C7 C23 . . . . -163.48(14) ?
C14 C6 C7 C23 . . . . -45.51(19) ?
C5 C6 C7 C8 . . . . 73.02(18) ?
C14 C6 C7 C8 . . . . -169.01(15) ?
C23 C7 C8 C9 . . . . -51.5(2) ?
C6 C7 C8 C9 . . . . 71.2(2) ?
C7 C8 C9 C10 . . . . -141.2(2) ?
C8 C9 C10 C11 . . . . -173.40(19) ?
C12 O1 C11 O3 . . . . 4.2(4) ?
C12 O1 C11 C10 . . . . -174.8(2) ?
C9 C10 C11 O3 . . . . -7.3(4) ?
C9 C10 C11 O1 . . . . 171.57(19) ?
C11 O1 C12 C13 . . . . 176.4(2) ?
C22 N1 C14 C15 . . . . -162.80(16) ?
C21 N1 C14 C15 . . . . 7.91(19) ?
C22 N1 C14 C6 . . . . -38.9(2) ?
C21 N1 C14 C6 . . . . 131.77(16) ?
C5 C6 C14 N1 . . . . 176.44(14) ?
C7 C6 C14 N1 . . . . 57.85(19) ?
C5 C6 C14 C15 . . . . -68.48(19) ?
C7 C6 C14 C15 . . . . 172.94(15) ?
N1 C14 C15 C20 . . . . -3.41(19) ?
C6 C14 C15 C20 . . . . -123.04(17) ?
N1 C14 C15 C16 . . . . 178.04(18) ?
C6 C14 C15 C16 . . . . 58.4(3) ?
C20 C15 C16 C17 . . . . 0.8(3) ?
C14 C15 C16 C17 . . . . 179.28(18) ?
C15 C16 C17 C18 . . . . 1.0(3) ?
C16 C17 C18 C19 . . . . -1.5(3) ?
C17 C18 C19 C20 . . . . 0.2(3) ?
C18 C19 C20 C15 . . . . 1.6(3) ?
C18 C19 C20 C21 . . . . -177.08(18) ?
C16 C15 C20 C19 . . . . -2.2(3) ?
C14 C15 C20 C19 . . . . 179.13(17) ?
C16 C15 C20 C21 . . . . 176.75(16) ?
C14 C15 C20 C21 . . . . -2.0(2) ?
C22 N1 C21 C20 . . . . 161.20(17) ?
C14 N1 C21 C20 . . . . -8.9(2) ?
C19 C20 C21 N1 . . . . -174.79(19) ?
C15 C20 C21 N1 . . . . 6.4(2) ?
C14 N1 C22 C23 . . . . 6.2(3) ?
C21 N1 C22 C23 . . . . -163.44(18) ?
N1 C22 C23 C24 . . . . -177.98(17) ?
N1 C22 C23 C7 . . . . 6.6(3) ?
C8 C7 C23 C22 . . . . 138.51(18) ?
C6 C7 C23 C22 . . . . 15.0(2) ?
C8 C7 C23 C24 . . . . -36.9(2) ?
C6 C7 C23 C24 . . . . -160.42(16) ?
C2 C1 C25 C26 . . . . -0.6(3) ?
C1 C25 C26 C4 . . . . 0.7(3) ?
C3 C4 C26 C25 . . . . 0.4(3) ?
C5 C4 C26 C25 . . . . -177.85(18) ?
